data_4334512
loop_
_publ_author_name
'Nikolaos C. Anastasiadis'
'Carlos M. Granadeiro'
'Nikolaos Klouras'
'Lu\'is Cunha-Silva'
'Catherine P. Raptopoulou'
'Vassilis Psycharis'
'Vlasoula Bekiari'
'Salete S. Balula'
'Albert Escuer'
'Spyros P. Perlepes'

_publ_section_title
;
 Dinuclear Lanthanide(III) Complexes by Metal-Ion-Assisted Hydration of
 Di-2-pyridyl Ketone Azine
;
_journal_name_full 'Inorganic Chemistry'
_journal_page_first 4145
_journal_page_last 4147
_journal_paper_doi 10.1021/ic400185e
_journal_volume 52
_journal_year 2013
_chemical_formula_sum 'C48 H42 Eu2 N18 O15'
_chemical_formula_weight 1414.92
_chemical_name_systematic
;
 ?
;
_space_group_IT_number 14
_symmetry_cell_setting monoclinic
_symmetry_space_group_name_Hall '-P 2ybc'
_symmetry_space_group_name_H-M 'P 1 21/c 1'
_atom_sites_solution_hydrogens geom
_atom_sites_solution_primary direct
_atom_sites_solution_secondary difmap
_audit_creation_method SHELXL-97
_cell_angle_alpha 90.00
_cell_angle_beta 94.4050(10)
_cell_angle_gamma 90.00
_cell_formula_units_Z 4
_cell_length_a 12.2390(2)
_cell_length_b 17.4002(3)
_cell_length_c 24.9997(5)
_cell_measurement_reflns_used 15828
_cell_measurement_temperature 160(2)
_cell_measurement_theta_max 72.11
_cell_measurement_theta_min 6.57
_cell_volume 5308.24(16)
_computing_cell_refinement 'CrystalClear, Rigaku MSC, 2005'
_computing_data_collection 'CrystalClear, Rigaku MSC, 2005'
_computing_data_reduction 'CrystalClear, Rigaku MSC, 2005'
_computing_structure_refinement 'SHELXL-97 (Sheldrick, 1997)'
_computing_structure_solution 'SHELXS-97 (Sheldrick, 1997)'
_diffrn_ambient_temperature 160(2)
_diffrn_measured_fraction_theta_full 0.951
_diffrn_measured_fraction_theta_max 0.951
_diffrn_measurement_device_type 'Rigaku R-AXIS SPIDER IPDS'
_diffrn_measurement_method '\q scans'
_diffrn_radiation_monochromator graphite
_diffrn_radiation_source 'fine-focus sealed tube'
_diffrn_radiation_type CuK\a
_diffrn_radiation_wavelength 1.54178
_diffrn_reflns_av_R_equivalents 0.1024
_diffrn_reflns_av_sigmaI/netI 0.1660
_diffrn_reflns_limit_h_max 14
_diffrn_reflns_limit_h_min -14
_diffrn_reflns_limit_k_max 20
_diffrn_reflns_limit_k_min -16
_diffrn_reflns_limit_l_max 19
_diffrn_reflns_limit_l_min -29
_diffrn_reflns_number 18054
_diffrn_reflns_theta_full 65.00
_diffrn_reflns_theta_max 65.00
_diffrn_reflns_theta_min 6.57
_exptl_absorpt_coefficient_mu 17.484
_exptl_absorpt_correction_T_max 1.000
_exptl_absorpt_correction_T_min 0.258
_exptl_absorpt_correction_type empirical
_exptl_absorpt_process_details 'CrystalClear, Rigaku MSC, 2005'
_exptl_crystal_colour yellow
_exptl_crystal_density_diffrn 1.770
_exptl_crystal_description parallelepiped
_exptl_crystal_F_000 2808
_exptl_crystal_size_max 0.30
_exptl_crystal_size_mid 0.26
_exptl_crystal_size_min 0.08
_refine_diff_density_max 2.397
_refine_diff_density_min -2.155
_refine_diff_density_rms 0.147
_refine_ls_extinction_method none
_refine_ls_goodness_of_fit_ref 1.027
_refine_ls_hydrogen_treatment refall
_refine_ls_matrix_type full
_refine_ls_number_parameters 750
_refine_ls_number_reflns 8592
_refine_ls_number_restraints 0
_refine_ls_restrained_S_all 1.027
_refine_ls_R_factor_all 0.0914
_refine_ls_R_factor_gt 0.0734
_refine_ls_shift/su_max 0.001
_refine_ls_shift/su_mean 0.000
_refine_ls_structure_factor_coef Fsqd
_refine_ls_weighting_details 'calc w=1/[\s^2^(Fo^2^)+(0.0366P)^2^+0.0000P] where P=(Fo^2^+2Fc^2^)/3'
_refine_ls_weighting_scheme calc
_refine_ls_wR_factor_gt 0.1285
_refine_ls_wR_factor_ref 0.1420
_reflns_number_gt 6368
_reflns_number_total 8592
_reflns_threshold_expression >2sigma(I)
_cod_data_source_file ic400185e_si_002_2.cif
_cod_data_source_block compound3
_cod_database_code 4334512

loop_
_symmetry_equiv_pos_as_xyz
'x, y, z'
'-x, y+1/2, -z+1/2'
'-x, -y, -z'
'x, -y-1/2, z-1/2'

loop_
_atom_site_label
_atom_site_type_symbol
_atom_site_fract_x
_atom_site_fract_y
_atom_site_fract_z
_atom_site_U_iso_or_equiv
_atom_site_adp_type
_atom_site_occupancy
_atom_site_symmetry_multiplicity
_atom_site_calc_flag
_atom_site_refinement_flags
Eu1 Eu 0.29105(3) 0.63992(2) 0.407085(16) 0.01905(16) Uani 1 1 d .
Eu2 Eu 0.25657(4) 0.66371(2) 0.251590(16) 0.02457(17) Uani 1 1 d .
O1 O 0.2934(3) 0.7248(2) 0.33274(16) 0.0228(12) Uani 1 1 d .
N1 N 0.4049(5) 0.6818(3) 0.4961(2) 0.0252(16) Uani 1 1 d .
N2 N 0.3879(6) 0.9461(3) 0.4461(3) 0.066(3) Uani 1 1 d .
N3 N 0.3423(5) 0.7858(3) 0.4236(3) 0.0320(17) Uani 1 1 d .
N4 N 0.3047(5) 0.8350(3) 0.3851(3) 0.0348(18) Uani 1 1 d .
H4N H 0.3048 0.8850 0.3906 0.045 Uiso 1 1 calc R
N5 N 0.3113(5) 0.8061(3) 0.2418(2) 0.0241(15) Uani 1 1 d .
N6 N 0.1005(6) 0.7565(3) 0.2844(3) 0.0369(19) Uani 1 1 d .
C1 C 0.4508(6) 0.6281(4) 0.5317(3) 0.029(2) Uani 1 1 d .
H1 H 0.4396 0.5754 0.5229 0.038 Uiso 1 1 calc R
C2 C 0.5104(6) 0.6444(4) 0.5782(3) 0.029(2) Uani 1 1 d .
H2 H 0.5399 0.6046 0.6009 0.038 Uiso 1 1 calc R
C3 C 0.5271(6) 0.7216(4) 0.5915(3) 0.041(2) Uani 1 1 d .
H3 H 0.5697 0.7356 0.6234 0.053 Uiso 1 1 calc R
C4 C 0.4802(6) 0.7775(4) 0.5573(3) 0.034(2) Uani 1 1 d .
H4 H 0.4883 0.8303 0.5665 0.044 Uiso 1 1 calc R
C5 C 0.4221(6) 0.7568(4) 0.5101(3) 0.0254(19) Uani 1 1 d .
C6 C 0.3757(6) 0.8144(4) 0.4708(3) 0.026(2) Uani 1 1 d .
C7 C 0.3651(7) 0.8972(4) 0.4857(3) 0.044(2) Uani 1 1 d .
C8 C 0.3284(7) 0.9198(5) 0.5325(3) 0.052(3) Uani 1 1 d .
H8 H 0.3091 0.8835 0.5586 0.068 Uiso 1 1 calc R
C9 C 0.3196(9) 0.9996(6) 0.5414(4) 0.088(4) Uani 1 1 d .
H9 H 0.2966 1.0181 0.5745 0.114 Uiso 1 1 calc R
C10 C 0.3433(11) 1.0489(5) 0.5035(5) 0.120(6) Uani 1 1 d .
H10 H 0.3365 1.1027 0.5089 0.156 Uiso 1 1 calc R
C11 C 0.3771(10) 1.0214(5) 0.4573(4) 0.107(5) Uani 1 1 d .
H11 H 0.3946 1.0575 0.4307 0.139 Uiso 1 1 calc R
C12 C 0.2637(6) 0.8021(4) 0.3340(3) 0.0223(19) Uani 1 1 d .
C13 C 0.3087(6) 0.8472(4) 0.2875(3) 0.0211(19) Uani 1 1 d .
C14 C 0.3337(5) 0.9245(4) 0.2907(3) 0.0235(18) Uani 1 1 d .
H14 H 0.3297 0.9521 0.3233 0.031 Uiso 1 1 calc R
C15 C 0.3653(6) 0.9610(4) 0.2443(3) 0.033(2) Uani 1 1 d .
H15 H 0.3842 1.0140 0.2452 0.043 Uiso 1 1 calc R
C16 C 0.3687(6) 0.9198(4) 0.1974(3) 0.033(2) Uani 1 1 d .
H16 H 0.3889 0.9438 0.1655 0.043 Uiso 1 1 calc R
C17 C 0.3420(6) 0.8421(4) 0.1980(3) 0.034(2) Uani 1 1 d .
H17 H 0.3456 0.8133 0.1659 0.044 Uiso 1 1 calc R
C18 C 0.1375(7) 0.8064(4) 0.3229(3) 0.0249(19) Uani 1 1 d .
C19 C 0.0721(7) 0.8585(4) 0.3481(3) 0.037(2) Uani 1 1 d .
H19 H 0.1036 0.8918 0.3752 0.048 Uiso 1 1 calc R
C20 C -0.0394(8) 0.8614(5) 0.3335(4) 0.050(3) Uani 1 1 d .
H20 H -0.0862 0.8964 0.3499 0.065 Uiso 1 1 calc R
C21 C -0.0794(7) 0.8111(5) 0.2939(4) 0.052(3) Uani 1 1 d .
H21 H -0.1553 0.8102 0.2826 0.067 Uiso 1 1 calc R
C22 C -0.0061(8) 0.7612(5) 0.2706(3) 0.053(3) Uani 1 1 d .
H22 H -0.0352 0.7282 0.2427 0.069 Uiso 1 1 calc R
O2 O 0.2759(3) 0.5790(2) 0.32356(16) 0.0219(12) Uani 1 1 d .
N7 N 0.2050(5) 0.5761(3) 0.4918(2) 0.0258(16) Uani 1 1 d .
N8 N 0.1554(6) 0.3349(3) 0.4026(3) 0.0392(19) Uani 1 1 d .
N9 N 0.2278(5) 0.4940(3) 0.4044(2) 0.0242(15) Uani 1 1 d .
N10 N 0.2557(4) 0.4573(3) 0.3587(2) 0.0216(15) Uani 1 1 d .
H10N H 0.2795 0.4096 0.3582 0.028 Uiso 1 1 calc R
N11 N 0.3193(5) 0.5240(3) 0.2284(2) 0.0254(15) Uani 1 1 d .
N12 N 0.0976(5) 0.5663(3) 0.2540(2) 0.0255(15) Uani 1 1 d .
C23 C 0.1774(6) 0.6190(4) 0.5330(3) 0.028(2) Uani 1 1 d .
H23 H 0.1989 0.6715 0.5336 0.036 Uiso 1 1 calc R
C24 C 0.1196(6) 0.5925(4) 0.5750(3) 0.029(2) Uani 1 1 d .
H24 H 0.0995 0.6261 0.6026 0.038 Uiso 1 1 calc R
C25 C 0.0921(6) 0.5148(4) 0.5752(3) 0.032(2) Uani 1 1 d .
H25 H 0.0543 0.4934 0.6035 0.042 Uiso 1 1 calc R
C26 C 0.1205(5) 0.4702(4) 0.5338(3) 0.0180(17) Uani 1 1 d .
H26 H 0.1013 0.4173 0.5329 0.023 Uiso 1 1 calc R
C27 C 0.1764(6) 0.5007(4) 0.4936(3) 0.0209(18) Uani 1 1 d .
C28 C 0.2039(6) 0.4550(4) 0.4461(3) 0.0218(18) Uani 1 1 d .
C29 C 0.2018(6) 0.3688(4) 0.4475(3) 0.029(2) Uani 1 1 d .
C30 C 0.2456(6) 0.3289(4) 0.4916(3) 0.034(2) Uani 1 1 d .
H30 H 0.2775 0.3555 0.5221 0.044 Uiso 1 1 calc R
C31 C 0.2425(7) 0.2492(4) 0.4906(3) 0.044(3) Uani 1 1 d .
H31 H 0.2724 0.2199 0.5203 0.058 Uiso 1 1 calc R
C32 C 0.1948(7) 0.2137(4) 0.4453(4) 0.053(3) Uani 1 1 d .
H32 H 0.1916 0.1592 0.4432 0.069 Uiso 1 1 calc R
C33 C 0.1522(8) 0.2573(4) 0.4035(3) 0.056(3) Uani 1 1 d .
H33 H 0.1182 0.2316 0.3731 0.073 Uiso 1 1 calc R
C34 C 0.2416(6) 0.5052(4) 0.3117(3) 0.0223(18) Uani 1 1 d .
C35 C 0.3036(6) 0.4720(4) 0.2664(3) 0.0213(17) Uani 1 1 d .
C36 C 0.3346(5) 0.3961(4) 0.2628(3) 0.0288(19) Uani 1 1 d .
H36 H 0.3220 0.3607 0.2906 0.037 Uiso 1 1 calc R
C37 C 0.3848(6) 0.3728(4) 0.2173(3) 0.034(2) Uani 1 1 d .
H37 H 0.4071 0.3209 0.2137 0.045 Uiso 1 1 calc R
C38 C 0.4022(6) 0.4258(5) 0.1774(3) 0.036(2) Uani 1 1 d .
H38 H 0.4365 0.4113 0.1461 0.047 Uiso 1 1 calc R
C39 C 0.3673(6) 0.5011(4) 0.1849(3) 0.035(2) Uani 1 1 d .
H39 H 0.3783 0.5380 0.1577 0.045 Uiso 1 1 calc R
C40 C 0.1196(6) 0.5089(4) 0.2887(3) 0.0225(18) Uani 1 1 d .
C41 C 0.0412(6) 0.4551(4) 0.3021(3) 0.0261(19) Uani 1 1 d .
H41 H 0.0583 0.4157 0.3276 0.034 Uiso 1 1 calc R
C42 C -0.0619(6) 0.4620(4) 0.2763(3) 0.034(2) Uani 1 1 d .
H42 H -0.1180 0.4271 0.2845 0.045 Uiso 1 1 calc R
C43 C -0.0847(6) 0.5194(4) 0.2384(3) 0.037(2) Uani 1 1 d .
H43 H -0.1555 0.5241 0.2202 0.048 Uiso 1 1 calc R
C44 C -0.0018(6) 0.5693(4) 0.2279(3) 0.033(2) Uani 1 1 d .
H44 H -0.0157 0.6074 0.2010 0.043 Uiso 1 1 calc R
N13 N 0.0628(6) 0.6893(3) 0.4183(3) 0.0326(18) Uani 1 1 d .
O3 O 0.1469(4) 0.7266(2) 0.43813(18) 0.0323(14) Uani 1 1 d .
O4 O 0.0833(4) 0.6328(2) 0.38745(19) 0.0293(14) Uani 1 1 d .
O5 O -0.0299(4) 0.7051(3) 0.4283(2) 0.0458(16) Uani 1 1 d .
N14 N 0.5140(5) 0.5786(3) 0.4030(3) 0.0312(17) Uani 1 1 d .
O6 O 0.4882(4) 0.6432(2) 0.3812(2) 0.0335(15) Uani 1 1 d .
O7 O 0.4408(4) 0.5435(2) 0.42696(18) 0.0305(13) Uani 1 1 d .
O8 O 0.6060(4) 0.5515(3) 0.4019(2) 0.0511(17) Uani 1 1 d .
N15 N 0.1910(8) 0.6991(4) 0.1383(4) 0.053(2) Uani 1 1 d .
O9 O 0.1267(5) 0.7047(3) 0.1739(2) 0.0560(19) Uani 1 1 d .
O10 O 0.1740(6) 0.7174(3) 0.0926(2) 0.072(2) Uani 1 1 d .
O11 O 0.2905(7) 0.6703(3) 0.1550(2) 0.071(2) Uani 1 1 d .
N16 N 0.6732(8) 0.6517(6) 0.1858(4) 0.064(3) Uani 1 1 d .
O13 O 0.5862(7) 0.6195(4) 0.1762(3) 0.100(3) Uani 1 1 d .
O14 O 0.6785(10) 0.7074(4) 0.2111(3) 0.166(6) Uani 1 1 d .
O15 O 0.7481(7) 0.6213(6) 0.1650(4) 0.153(4) Uani 1 1 d .
N17 N 0.0250(10) 0.5389(6) 0.0822(4) 0.136(5) Uani 1 1 d .
C45 C 0.0292(9) 0.5770(6) 0.0453(5) 0.078(4) Uani 1 1 d .
C46 C 0.0360(9) 0.6255(5) -0.0015(4) 0.082(4) Uani 1 1 d .
H46A H 0.0052 0.6762 0.0055 0.107 Uiso 1 1 calc R
H46B H -0.0054 0.6020 -0.0324 0.107 Uiso 1 1 calc R
H46C H 0.1129 0.6311 -0.0092 0.107 Uiso 1 1 calc R
N18 N 0.2955(10) 0.2688(7) 0.1178(5) 0.107(5) Uani 1 1 d .
C47 C 0.2611(11) 0.2171(9) 0.1376(5) 0.084(5) Uani 1 1 d .
C48 C 0.2197(9) 0.1485(6) 0.1649(4) 0.088(5) Uani 1 1 d .
H48A H 0.2610 0.1030 0.1551 0.106 Uiso 1 1 calc R
H48B H 0.1418 0.1411 0.1538 0.106 Uiso 1 1 calc R
H48C H 0.2288 0.1559 0.2039 0.106 Uiso 1 1 calc R
O1W O 0.4584(4) 0.6663(3) 0.26223(19) 0.0435(16) Uani 1 1 d .
H1WA H 0.4767 0.6604 0.2233 0.050 Uiso 1 1 d .
H1WB H 0.4694 0.6231 0.2845 0.050 Uiso 1 1 d .

loop_
_atom_site_aniso_label
_atom_site_aniso_U_11
_atom_site_aniso_U_22
_atom_site_aniso_U_33
_atom_site_aniso_U_23
_atom_site_aniso_U_13
_atom_site_aniso_U_12
Eu1 0.0228(3) 0.0137(2) 0.0211(3) 0.00008(18) 0.0052(2) -0.00073(18)
Eu2 0.0304(3) 0.0219(3) 0.0217(3) 0.00211(19) 0.0042(3) -0.0058(2)
O1 0.033(3) 0.007(2) 0.030(3) 0.006(2) 0.006(3) -0.003(2)
N1 0.030(4) 0.023(3) 0.024(4) -0.006(3) 0.012(3) -0.001(3)
N2 0.131(8) 0.016(3) 0.049(5) 0.005(4) -0.011(5) -0.022(4)
N3 0.041(5) 0.025(3) 0.030(4) 0.008(3) 0.002(4) 0.000(3)
N4 0.058(5) 0.017(3) 0.028(4) 0.002(3) -0.004(4) -0.001(3)
N5 0.034(4) 0.024(3) 0.016(4) 0.002(3) 0.014(3) -0.001(3)
N6 0.023(4) 0.040(4) 0.045(5) 0.014(4) -0.015(4) -0.015(4)
C1 0.028(5) 0.020(4) 0.040(6) 0.001(4) 0.003(5) 0.009(4)
C2 0.038(6) 0.023(4) 0.026(5) -0.001(4) -0.005(5) -0.002(4)
C3 0.043(6) 0.033(5) 0.045(6) -0.006(4) 0.004(5) -0.009(4)
C4 0.048(6) 0.022(4) 0.032(5) 0.004(4) 0.000(5) -0.002(4)
C5 0.030(5) 0.026(4) 0.020(5) 0.001(4) 0.004(4) -0.002(4)
C6 0.030(5) 0.017(4) 0.031(5) 0.006(4) -0.003(4) -0.004(4)
C7 0.085(8) 0.020(4) 0.027(5) 0.007(4) 0.001(5) -0.004(4)
C8 0.072(7) 0.044(5) 0.037(6) -0.008(5) -0.014(5) 0.016(5)
C9 0.130(11) 0.056(7) 0.070(8) -0.025(6) -0.042(8) 0.047(7)
C10 0.250(17) 0.024(5) 0.073(9) -0.017(6) -0.081(10) 0.050(8)
C11 0.234(15) 0.014(5) 0.065(8) 0.008(5) -0.047(9) -0.020(7)
C12 0.032(5) 0.019(4) 0.015(5) 0.008(3) -0.002(4) -0.006(4)
C13 0.023(5) 0.016(3) 0.025(5) 0.007(3) 0.008(4) 0.001(3)
C14 0.021(5) 0.023(4) 0.027(5) 0.002(3) 0.005(4) 0.002(3)
C15 0.035(5) 0.026(4) 0.040(5) -0.001(4) 0.021(4) 0.004(4)
C16 0.041(6) 0.032(4) 0.029(5) 0.016(4) 0.013(4) 0.003(4)
C17 0.042(6) 0.024(4) 0.037(6) -0.007(4) 0.009(5) -0.007(4)
C18 0.026(5) 0.031(4) 0.019(5) 0.011(4) 0.008(4) 0.003(4)
C19 0.034(6) 0.054(6) 0.022(5) 0.009(4) 0.004(5) 0.013(4)
C20 0.046(7) 0.049(6) 0.057(7) 0.016(5) 0.019(6) 0.009(5)
C21 0.024(6) 0.055(6) 0.078(8) 0.027(6) 0.009(6) -0.002(5)
C22 0.061(8) 0.042(5) 0.055(7) 0.019(5) 0.004(6) -0.008(5)
O2 0.031(3) 0.013(2) 0.023(3) 0.000(2) 0.005(3) -0.009(2)
N7 0.037(4) 0.019(3) 0.023(4) 0.000(3) 0.009(3) -0.010(3)
N8 0.060(6) 0.019(3) 0.039(5) -0.002(3) 0.011(4) -0.012(3)
N9 0.033(4) 0.019(3) 0.020(4) -0.007(3) 0.005(3) 0.003(3)
N10 0.036(4) 0.010(3) 0.020(4) 0.001(3) 0.016(3) 0.008(3)
N11 0.030(4) 0.034(3) 0.013(4) -0.005(3) 0.012(3) -0.001(3)
N12 0.029(4) 0.028(3) 0.020(4) 0.002(3) 0.003(3) -0.004(3)
C23 0.031(5) 0.024(4) 0.028(5) -0.001(4) -0.002(4) -0.003(4)
C24 0.033(5) 0.029(4) 0.029(5) -0.004(4) 0.019(4) -0.004(4)
C25 0.040(5) 0.033(4) 0.026(5) 0.016(4) 0.014(4) -0.009(4)
C26 0.018(4) 0.017(3) 0.021(4) 0.000(3) 0.011(4) 0.001(3)
C27 0.021(4) 0.024(4) 0.019(4) -0.009(3) 0.006(4) -0.005(3)
C28 0.022(5) 0.018(4) 0.026(5) 0.007(3) 0.002(4) 0.002(3)
C29 0.035(5) 0.023(4) 0.030(5) -0.005(4) 0.019(5) -0.011(4)
C30 0.044(6) 0.021(4) 0.037(6) 0.002(4) 0.010(5) 0.009(4)
C31 0.070(7) 0.020(4) 0.044(6) 0.002(4) 0.006(5) 0.007(5)
C32 0.093(8) 0.016(4) 0.053(6) 0.008(4) 0.026(6) 0.005(5)
C33 0.102(9) 0.026(4) 0.043(6) -0.007(4) 0.019(6) -0.023(5)
C34 0.030(5) 0.022(4) 0.017(4) 0.001(3) 0.017(4) -0.006(3)
C35 0.022(4) 0.029(4) 0.014(4) 0.000(3) 0.014(4) -0.008(3)
C36 0.023(5) 0.027(4) 0.038(5) -0.005(4) 0.009(4) -0.010(4)
C37 0.024(5) 0.035(4) 0.044(6) -0.019(4) 0.005(5) 0.003(4)
C38 0.025(5) 0.059(6) 0.026(5) -0.006(5) 0.010(4) -0.002(4)
C39 0.036(6) 0.034(4) 0.035(5) 0.002(4) 0.010(4) -0.006(4)
C40 0.021(5) 0.024(4) 0.025(5) -0.001(3) 0.014(4) -0.004(3)
C41 0.029(5) 0.028(4) 0.022(5) -0.010(4) 0.006(4) -0.005(4)
C42 0.023(5) 0.037(4) 0.044(6) -0.004(4) 0.011(5) -0.017(4)
C43 0.029(5) 0.035(4) 0.046(6) -0.006(4) -0.007(5) -0.002(4)
C44 0.025(5) 0.029(4) 0.044(6) 0.002(4) 0.004(5) 0.000(4)
N13 0.031(5) 0.021(3) 0.048(5) 0.011(3) 0.019(4) 0.004(3)
O3 0.039(4) 0.018(3) 0.042(4) -0.002(2) 0.016(3) 0.004(2)
O4 0.028(4) 0.029(3) 0.031(3) 0.002(2) 0.008(3) 0.003(2)
O5 0.020(3) 0.043(3) 0.077(4) 0.003(3) 0.018(3) 0.006(3)
N14 0.019(4) 0.026(3) 0.050(5) -0.009(3) 0.010(4) 0.000(3)
O6 0.027(3) 0.029(3) 0.046(4) 0.003(3) 0.011(3) 0.002(2)
O7 0.030(3) 0.025(3) 0.037(3) -0.002(2) 0.006(3) -0.006(2)
O8 0.029(4) 0.038(3) 0.090(5) -0.008(3) 0.024(4) 0.010(3)
N15 0.076(8) 0.031(4) 0.051(7) 0.002(4) -0.012(6) -0.010(4)
O9 0.038(4) 0.091(5) 0.040(4) 0.004(4) 0.011(3) -0.010(4)
O10 0.131(7) 0.054(4) 0.029(4) 0.021(3) -0.012(4) -0.007(4)
O11 0.138(7) 0.042(4) 0.036(4) -0.001(3) 0.031(5) 0.008(4)
N16 0.037(6) 0.085(7) 0.072(8) 0.045(6) 0.024(6) 0.025(5)
O13 0.102(7) 0.066(5) 0.130(7) 0.005(5) 0.007(6) -0.013(5)
O14 0.369(17) 0.054(5) 0.064(6) -0.002(5) -0.057(7) -0.040(7)
O15 0.084(7) 0.194(10) 0.190(10) 0.121(8) 0.061(7) 0.063(7)
N17 0.245(14) 0.084(8) 0.082(8) 0.015(6) 0.040(9) -0.024(8)
C45 0.104(10) 0.064(8) 0.068(9) -0.017(7) 0.030(8) -0.012(7)
C46 0.123(11) 0.063(7) 0.062(8) 0.011(6) 0.015(7) -0.015(7)
N18 0.095(10) 0.122(10) 0.105(9) -0.053(8) 0.013(7) -0.039(7)
C47 0.057(10) 0.120(13) 0.072(12) -0.072(10) -0.021(8) 0.015(9)
C48 0.103(12) 0.096(10) 0.061(9) -0.033(7) -0.018(8) 0.064(8)
O1W 0.043(4) 0.046(3) 0.043(4) -0.001(3) 0.018(3) -0.001(3)

loop_
_atom_type_symbol
_atom_type_description
_atom_type_scat_dispersion_real
_atom_type_scat_dispersion_imag
_atom_type_scat_source
C C 0.0181 0.0091 'International Tables Vol C Tables 4.2.6.8 and 6.1.1.4'
H H 0.0000 0.0000 'International Tables Vol C Tables 4.2.6.8 and 6.1.1.4'
N N 0.0311 0.0180 'International Tables Vol C Tables 4.2.6.8 and 6.1.1.4'
O O 0.0492 0.0322 'International Tables Vol C Tables 4.2.6.8 and 6.1.1.4'
Eu Eu -8.9294 11.1857 'International Tables Vol C Tables 4.2.6.8 and 6.1.1.4'

loop_
_geom_angle_atom_site_label_1
_geom_angle_atom_site_label_2
_geom_angle_atom_site_label_3
_geom_angle
O2 Eu1 O1 65.68(14)
O2 Eu1 O3 122.94(15)
O1 Eu1 O3 85.32(14)
O2 Eu1 O7 83.12(14)
O1 Eu1 O7 121.24(15)
O3 Eu1 O7 150.30(15)
O2 Eu1 O6 78.18(15)
O1 Eu1 O6 73.65(15)
O3 Eu1 O6 140.64(15)
O7 Eu1 O6 51.14(14)
O2 Eu1 O4 78.26(15)
O1 Eu1 O4 87.23(14)
O3 Eu1 O4 51.03(15)
O7 Eu1 O4 135.02(14)
O6 Eu1 O4 154.24(16)
O2 Eu1 N1 151.69(16)
O1 Eu1 N1 116.81(15)
O3 Eu1 N1 84.88(17)
O7 Eu1 N1 71.72(16)
O6 Eu1 N1 76.01(16)
O4 Eu1 N1 129.01(16)
O2 Eu1 N3 125.32(17)
O1 Eu1 N3 60.51(17)
O3 Eu1 N3 62.22(18)
O7 Eu1 N3 116.81(17)
O6 Eu1 N3 78.44(16)
O4 Eu1 N3 107.34(17)
N1 Eu1 N3 59.87(18)
O2 Eu1 N9 62.61(15)
O1 Eu1 N9 126.58(15)
O3 Eu1 N9 112.05(17)
O7 Eu1 N9 64.68(15)
O6 Eu1 N9 107.19(16)
O4 Eu1 N9 70.39(15)
N1 Eu1 N9 114.85(17)
N3 Eu1 N9 171.64(19)
O2 Eu1 N7 120.64(15)
O1 Eu1 N7 154.89(16)
O3 Eu1 N7 70.94(16)
O7 Eu1 N7 83.80(16)
O6 Eu1 N7 130.42(16)
O4 Eu1 N7 71.68(16)
N1 Eu1 N7 70.21(17)
N3 Eu1 N7 112.19(18)
N9 Eu1 N7 59.47(17)
O2 Eu1 N14 79.31(16)
O1 Eu1 N14 97.57(17)
O3 Eu1 N14 155.88(17)
O7 Eu1 N14 25.43(14)
O6 Eu1 N14 25.72(13)
O4 Eu1 N14 152.67(15)
N1 Eu1 N14 72.39(17)
N3 Eu1 N14 98.31(17)
N9 Eu1 N14 85.49(17)
N7 Eu1 N14 107.43(18)
O2 Eu1 N13 101.87(17)
O1 Eu1 N13 87.82(15)
O3 Eu1 N13 25.48(14)
O7 Eu1 N13 149.05(15)
O6 Eu1 N13 159.76(15)
O4 Eu1 N13 25.69(15)
N1 Eu1 N13 106.37(18)
N3 Eu1 N13 85.45(18)
N9 Eu1 N13 90.25(17)
N7 Eu1 N13 67.25(17)
N14 Eu1 N13 174.45(17)
O1 Eu2 O2 67.04(14)
O1 Eu2 O1W 76.69(15)
O2 Eu2 O1W 83.49(15)
O1 Eu2 O11 142.98(18)
O2 Eu2 O11 140.11(17)
O1W Eu2 O11 82.1(2)
O1 Eu2 O9 128.14(17)
O2 Eu2 O9 142.93(17)
O1W Eu2 O9 130.29(17)
O11 Eu2 O9 51.7(2)
O1 Eu2 N5 66.79(16)
O2 Eu2 N5 132.07(16)
O1W Eu2 N5 74.19(17)
O11 Eu2 N5 78.45(18)
O9 Eu2 N5 78.93(18)
O1 Eu2 N12 112.26(16)
O2 Eu2 N12 66.30(16)
O1W Eu2 N12 139.44(17)
O11 Eu2 N12 103.6(2)
O9 Eu2 N12 76.81(19)
N5 Eu2 N12 146.33(19)
O1 Eu2 N11 125.51(16)
O2 Eu2 N11 64.54(16)
O1W Eu2 N11 74.54(16)
O11 Eu2 N11 75.79(18)
O9 Eu2 N11 105.66(18)
N5 Eu2 N11 141.65(19)
N12 Eu2 N11 68.40(17)
O1 Eu2 N6 63.11(17)
O2 Eu2 N6 100.23(16)
O1W Eu2 N6 133.52(17)
O11 Eu2 N6 116.5(2)
O9 Eu2 N6 69.03(19)
N5 Eu2 N6 69.33(18)
N12 Eu2 N6 80.32(18)
N11 Eu2 N6 148.52(18)
O1 Eu2 N15 140.31(17)
O2 Eu2 N15 151.65(16)
O1W Eu2 N15 107.3(2)
O11 Eu2 N15 27.2(2)
O9 Eu2 N15 24.55(18)
N5 Eu2 N15 76.25(18)
N12 Eu2 N15 90.5(2)
N11 Eu2 N15 92.50(19)
N6 Eu2 N15 91.2(2)
O1 Eu2 C34 89.91(16)
O2 Eu2 C34 23.38(15)
O1W Eu2 C34 93.37(18)
O11 Eu2 C34 121.61(17)
O9 Eu2 C34 124.04(19)
N5 Eu2 C34 155.36(18)
N12 Eu2 C34 49.02(19)
N11 Eu2 C34 47.53(17)
N6 Eu2 C34 108.20(18)
N15 Eu2 C34 128.26(18)
O1 Eu2 C12 23.41(15)
O2 Eu2 C12 89.02(15)
O1W Eu2 C12 86.48(17)
O11 Eu2 C12 126.79(17)
O9 Eu2 C12 105.68(19)
N5 Eu2 C12 48.51(17)
N12 Eu2 C12 117.82(18)
N11 Eu2 C12 148.62(17)
N6 Eu2 C12 47.66(19)
N15 Eu2 C12 117.24(19)
C34 Eu2 C12 110.78(17)
O1 Eu2 H1WB 74.9
O2 Eu2 H1WB 64.5
O1W Eu2 H1WB 19.6
O11 Eu2 H1WB 94.4
O9 Eu2 H1WB 145.9
N5 Eu2 H1WB 91.6
N12 Eu2 H1WB 121.3
N11 Eu2 H1WB 62.9
N6 Eu2 H1WB 137.9
N15 Eu2 H1WB 121.4
C34 Eu2 H1WB 73.9
C12 Eu2 H1WB 91.3
C12 O1 Eu2 115.5(4)
C12 O1 Eu1 124.3(4)
Eu2 O1 Eu1 112.85(16)
C5 N1 C1 115.8(6)
C5 N1 Eu1 122.9(5)
C1 N1 Eu1 121.3(5)
C11 N2 C7 115.5(8)
C6 N3 N4 117.9(6)
C6 N3 Eu1 123.9(5)
N4 N3 Eu1 115.9(4)
N3 N4 C12 117.1(6)
N3 N4 H4N 121.5
C12 N4 H4N 121.5
C17 N5 C13 118.1(6)
C17 N5 Eu2 128.0(4)
C13 N5 Eu2 113.9(4)
C22 N6 C18 114.7(8)
C22 N6 Eu2 131.9(6)
C18 N6 Eu2 113.5(5)
C2 C1 N1 125.3(7)
C2 C1 H1 117.4
N1 C1 H1 117.4
C1 C2 C3 117.8(7)
C1 C2 H2 121.1
C3 C2 H2 121.1
C4 C3 C2 118.7(7)
C4 C3 H3 120.6
C2 C3 H3 120.6
C5 C4 C3 120.4(7)
C5 C4 H4 119.8
C3 C4 H4 119.8
N1 C5 C4 122.0(7)
N1 C5 C6 115.5(7)
C4 C5 C6 122.5(7)
N3 C6 C5 114.6(7)
N3 C6 C7 124.1(7)
C5 C6 C7 121.3(7)
C8 C7 N2 123.8(8)
C8 C7 C6 122.7(7)
N2 C7 C6 113.4(7)
C7 C8 C9 117.3(9)
C7 C8 H8 121.3
C9 C8 H8 121.3
C10 C9 C8 120.0(10)
C10 C9 H9 120.0
C8 C9 H9 120.0
C9 C10 C11 118.8(9)
C9 C10 H10 120.6
C11 C10 H10 120.6
C10 C11 N2 124.4(10)
C10 C11 H11 117.8
N2 C11 H11 117.8
O1 C12 N4 109.1(5)
O1 C12 C13 111.5(6)
N4 C12 C13 110.1(6)
O1 C12 C18 107.5(5)
N4 C12 C18 114.2(6)
C13 C12 C18 104.5(5)
O1 C12 Eu2 41.1(3)
N4 C12 Eu2 149.5(4)
C13 C12 Eu2 83.7(4)
C18 C12 Eu2 86.7(4)
N5 C13 C14 123.1(7)
N5 C13 C12 113.7(6)
C14 C13 C12 122.9(7)
C13 C14 C15 117.8(7)
C13 C14 H14 121.1
C15 C14 H14 121.1
C16 C15 C14 119.7(7)
C16 C15 H15 120.1
C14 C15 H15 120.1
C15 C16 C17 118.4(7)
C15 C16 H16 120.8
C17 C16 H16 120.8
N5 C17 C16 122.9(7)
N5 C17 H17 118.5
C16 C17 H17 118.5
N6 C18 C19 124.7(8)
N6 C18 C12 111.9(7)
C19 C18 C12 123.4(7)
C20 C19 C18 119.6(8)
C20 C19 H19 120.2
C18 C19 H19 120.2
C21 C20 C19 116.9(9)
C21 C20 H20 121.6
C19 C20 H20 121.6
C20 C21 C22 119.1(9)
C20 C21 H21 120.5
C22 C21 H21 120.5
N6 C22 C21 125.1(9)
N6 C22 H22 117.4
C21 C22 H22 117.4
C34 O2 Eu2 114.5(4)
C34 O2 Eu1 128.2(4)
Eu2 O2 Eu1 113.60(16)
C23 N7 C27 115.7(6)
C23 N7 Eu1 121.1(4)
C27 N7 Eu1 122.9(5)
C33 N8 C29 115.7(7)
C28 N9 N10 120.6(5)
C28 N9 Eu1 124.4(4)
N10 N9 Eu1 112.1(4)
N9 N10 C34 112.7(5)
N9 N10 H10N 123.6
C34 N10 H10N 123.6
C39 N11 C35 118.3(6)
C39 N11 Eu2 127.5(5)
C35 N11 Eu2 114.1(5)
C44 N12 C40 118.5(6)
C44 N12 Eu2 128.5(5)
C40 N12 Eu2 113.0(5)
N7 C23 C24 124.8(7)
N7 C23 H23 117.6
C24 C23 H23 117.6
C23 C24 C25 117.4(7)
C23 C24 H24 121.3
C25 C24 H24 121.3
C26 C25 C24 118.5(7)
C26 C25 H25 120.8
C24 C25 H25 120.8
C25 C26 C27 120.6(6)
C25 C26 H26 119.7
C27 C26 H26 119.7
N7 C27 C26 122.9(6)
N7 C27 C28 114.6(6)
C26 C27 C28 122.4(6)
N9 C28 C27 116.1(6)
N9 C28 C29 123.3(7)
C27 C28 C29 120.6(6)
N8 C29 C30 123.9(7)
N8 C29 C28 115.0(7)
C30 C29 C28 121.1(7)
C29 C30 C31 118.7(8)
C29 C30 H30 120.6
C31 C30 H30 120.6
C32 C31 C30 118.1(8)
C32 C31 H31 121.0
C30 C31 H31 121.0
C33 C32 C31 119.6(7)
C33 C32 H32 120.2
C31 C32 H32 120.2
N8 C33 C32 123.9(8)
N8 C33 H33 118.0
C32 C33 H33 118.0
O2 C34 N10 110.5(6)
O2 C34 C35 110.7(5)
N10 C34 C35 110.6(6)
O2 C34 C40 107.9(5)
N10 C34 C40 112.1(5)
C35 C34 C40 104.9(6)
O2 C34 Eu2 42.1(3)
N10 C34 Eu2 152.6(4)
C35 C34 Eu2 85.8(4)
C40 C34 Eu2 82.9(4)
N11 C35 C36 123.1(7)
N11 C35 C34 112.3(6)
C36 C35 C34 124.5(6)
C35 C36 C37 118.2(7)
C35 C36 H36 120.9
C37 C36 H36 120.9
C38 C37 C36 119.7(7)
C38 C37 H37 120.2
C36 C37 H37 120.2
C37 C38 C39 117.5(7)
C37 C38 H38 121.2
C39 C38 H38 121.2
N11 C39 C38 123.1(7)
N11 C39 H39 118.4
C38 C39 H39 118.4
N12 C40 C41 123.2(7)
N12 C40 C34 114.2(6)
C41 C40 C34 122.6(6)
C42 C41 C40 116.7(7)
C42 C41 H41 121.6
C40 C41 H41 121.6
C41 C42 C43 120.7(7)
C41 C42 H42 119.7
C43 C42 H42 119.7
C44 C43 C42 118.1(7)
C44 C43 H43 121.0
C42 C43 H43 121.0
N12 C44 C43 122.7(7)
N12 C44 H44 118.7
C43 C44 H44 118.7
O5 N13 O3 122.7(7)
O5 N13 O4 121.7(7)
O3 N13 O4 115.6(6)
O5 N13 Eu1 172.7(5)
O3 N13 Eu1 56.6(3)
O4 N13 Eu1 59.5(4)
N13 O3 Eu1 98.0(4)
N13 O4 Eu1 94.8(4)
O8 N14 O7 120.7(7)
O8 N14 O6 121.8(6)
O7 N14 O6 117.5(6)
O8 N14 Eu1 178.5(5)
O7 N14 Eu1 57.8(3)
O6 N14 Eu1 59.7(3)
N14 O6 Eu1 94.6(4)
N14 O7 Eu1 96.7(4)
O10 N15 O9 126.7(10)
O10 N15 O11 118.7(10)
O9 N15 O11 114.6(8)
O10 N15 Eu2 173.4(7)
O9 N15 Eu2 57.8(5)
O11 N15 Eu2 57.0(4)
N15 O9 Eu2 97.7(6)
N15 O11 Eu2 95.9(6)
O14 N16 O15 126.1(13)
O14 N16 O13 120.5(12)
O15 N16 O13 113.3(13)
N17 C45 C46 179.2(14)
C45 C46 H46A 109.5
C45 C46 H46B 109.5
H46A C46 H46B 109.5
C45 C46 H46C 109.5
H46A C46 H46C 109.5
H46B C46 H46C 109.5
N18 C47 C48 177.9(17)
C47 C48 H48A 109.5
C47 C48 H48B 109.5
H48A C48 H48B 109.5
C47 C48 H48C 109.5
H48A C48 H48C 109.5
H48B C48 H48C 109.5
Eu2 O1W H1WA 100.7
Eu2 O1W H1WB 98.4
H1WA O1W H1WB 117.0

loop_
_geom_bond_atom_site_label_1
_geom_bond_atom_site_label_2
_geom_bond_distance
Eu1 O2 2.337(4)
Eu1 O1 2.376(4)
Eu1 O3 2.491(4)
Eu1 O7 2.506(5)
Eu1 O6 2.546(5)
Eu1 O4 2.555(5)
Eu1 N1 2.636(6)
Eu1 N3 2.640(6)
Eu1 N9 2.653(5)
Eu1 N7 2.678(5)
Eu1 N14 2.940(6)
Eu1 N13 2.956(7)
Eu2 O1 2.304(4)
Eu2 O2 2.324(4)
Eu2 O1W 2.465(5)
Eu2 O11 2.485(6)
Eu2 O9 2.516(6)
Eu2 N5 2.584(5)
Eu2 N12 2.584(6)
Eu2 N11 2.628(5)
Eu2 N6 2.678(7)
Eu2 N15 2.948(9)
Eu2 C34 3.153(6)
Eu2 C12 3.166(7)
Eu2 H1WB 2.7627
O1 C12 1.394(7)
N1 C5 1.364(7)
N1 C1 1.379(8)
N2 C11 1.348(9)
N2 C7 1.351(8)
N3 C6 1.314(8)
N3 N4 1.344(7)
N4 C12 1.454(8)
N4 H4N 0.8800
N5 C17 1.340(8)
N5 C13 1.349(8)
N6 C22 1.326(9)
N6 C18 1.348(8)
C1 C2 1.354(9)
C1 H1 0.9500
C2 C3 1.395(8)
C2 H2 0.9500
C3 C4 1.390(9)
C3 H3 0.9500
C4 C5 1.377(8)
C4 H4 0.9500
C5 C6 1.486(9)
C6 C7 1.498(9)
C7 C8 1.343(9)
C8 C9 1.413(10)
C8 H8 0.9500
C9 C10 1.326(13)
C9 H9 0.9500
C10 C11 1.345(13)
C10 H10 0.9500
C11 H11 0.9500
C12 C13 1.539(9)
C12 C18 1.549(9)
C13 C14 1.381(8)
C14 C15 1.402(8)
C14 H14 0.9500
C15 C16 1.378(9)
C15 H15 0.9500
C16 C17 1.391(8)
C16 H16 0.9500
C17 H17 0.9500
C18 C19 1.392(9)
C19 C20 1.387(10)
C19 H19 0.9500
C20 C21 1.383(11)
C20 H20 0.9500
C21 C22 1.407(11)
C21 H21 0.9500
C22 H22 0.9500
O2 C34 1.375(7)
N7 C23 1.336(8)
N7 C27 1.359(7)
N8 C33 1.352(8)
N8 C29 1.352(8)
N9 C28 1.296(7)
N9 N10 1.374(6)
N10 C34 1.440(7)
N10 H10N 0.8800
N11 C39 1.336(8)
N11 C35 1.337(7)
N12 C44 1.336(8)
N12 C40 1.336(7)
C23 C24 1.390(8)
C23 H23 0.9500
C24 C25 1.394(8)
C24 H24 0.9500
C25 C26 1.358(8)
C25 H25 0.9500
C26 C27 1.367(8)
C26 H26 0.9500
C27 C28 1.490(8)
C28 C29 1.500(8)
C29 C30 1.375(9)
C30 C31 1.388(8)
C30 H30 0.9500
C31 C32 1.381(9)
C31 H31 0.9500
C32 C33 1.362(10)
C32 H32 0.9500
C33 H33 0.9500
C34 C35 1.525(8)
C34 C40 1.560(9)
C35 C36 1.379(8)
C36 C37 1.394(9)
C36 H36 0.9500
C37 C38 1.388(9)
C37 H37 0.9500
C38 C39 1.396(9)
C38 H38 0.9500
C39 H39 0.9500
C40 C41 1.400(8)
C41 C42 1.377(8)
C41 H41 0.9500
C42 C43 1.391(9)
C42 H42 0.9500
C43 C44 1.376(9)
C43 H43 0.9500
C44 H44 0.9500
N13 O5 1.212(7)
N13 O3 1.284(7)
N13 O4 1.286(7)
N14 O8 1.222(6)
N14 O7 1.271(6)
N14 O6 1.280(6)
N15 O10 1.189(8)
N15 O9 1.236(9)
N15 O11 1.353(9)
N16 O14 1.156(11)
N16 O15 1.211(11)
N16 O13 1.211(10)
N17 C45 1.140(11)
C45 C46 1.450(12)
C46 H46A 0.9800
C46 H46B 0.9800
C46 H46C 0.9800
N18 C47 1.124(16)
C47 C48 1.484(15)
C48 H48A 0.9800
C48 H48B 0.9800
C48 H48C 0.9800
O1W H1WA 1.0203
O1W H1WB 0.9386
